data_7156328
loop_
_publ_author_name
'Niwetmarin, Worawat'
'Rego Campello, Hugo'
'Sparkes, Hazel A.'
'Aggarwal, Varinder K.'
'Gallagher, Timothy'

_publ_section_title
;
 (-)-Cytisine: Access to a stereochemically defined and functionally
 flexible piperidine scaffold.
;
_journal_issue 32
_journal_name_full 'Organic &amp; biomolecular chemistry'
_journal_page_first 5823
_journal_page_last 5832
_journal_paper_doi 10.1039/c8ob01456f
_journal_volume 16
_journal_year 2018
_chemical_formula_moiety 'C26 H25 N3 O5'
_chemical_formula_sum 'C26 H25 N3 O5'
_chemical_formula_weight 459.49
_space_group_crystal_system monoclinic
_space_group_IT_number 4
_space_group_name_Hall 'P 2yb'
_space_group_name_H-M_alt 'P 1 21 1'
_symmetry_space_group_name_Hall 'P 2yb'
_symmetry_space_group_name_H-M 'P 1 21 1'
_atom_sites_solution_hydrogens geom
_audit_creation_date 2017-02-24
_audit_creation_method
;
Olex2 1.2
(compiled 2017.02.23 svn.r3390 for OlexSys, GUI svn.r5320)
;
_audit_update_record
;
2018-04-27 deposited with the CCDC.
2018-07-23 downloaded from the CCDC.
;
_cell_angle_alpha 90
_cell_angle_beta 91.710(5)
_cell_angle_gamma 90
_cell_formula_units_Z 2
_cell_length_a 7.1313(16)
_cell_length_b 8.764(2)
_cell_length_c 17.546(4)
_cell_measurement_reflns_used 9863
_cell_measurement_temperature 100(2)
_cell_measurement_theta_max 66.79
_cell_measurement_theta_min 5.04
_cell_volume 1096.1(4)
_computing_cell_refinement 'SAINT v8.37A (Bruker, 2015)'
_computing_data_reduction 'SAINT v8.37A (Bruker, 2015)'
_computing_molecular_graphics 'Olex2 (Dolomanov et al., 2009)'
_computing_publication_material 'Olex2 (Dolomanov et al., 2009)'
_computing_structure_refinement 'ShelXL (Sheldrick, 2015)'
_computing_structure_solution
;
Superflip (Palatinus & Chapuis, 2007;Palatinus & van der Lee, 2008;
Palatinus et al., 2012)
;
_diffrn_ambient_temperature 100(2)
_diffrn_detector 'Bruker Pt135 CCD area detector'
_diffrn_detector_type 'CCD area detector'
_diffrn_measured_fraction_theta_full 0.975
_diffrn_measured_fraction_theta_max 0.988
_diffrn_measurement_device 'Bruker Mircostar Rotating anode'
_diffrn_measurement_device_type 'Rotating anode'
_diffrn_measurement_method '\f and \w scans'
_diffrn_radiation_monochromator graphite
_diffrn_radiation_type CuK\a
_diffrn_radiation_wavelength 1.54178
_diffrn_reflns_av_R_equivalents 0.0526
_diffrn_reflns_av_unetI/netI 0.0465
_diffrn_reflns_Laue_measured_fraction_full 0.975
_diffrn_reflns_Laue_measured_fraction_max 0.988
_diffrn_reflns_limit_h_max 6
_diffrn_reflns_limit_h_min -8
_diffrn_reflns_limit_k_max 10
_diffrn_reflns_limit_k_min -10
_diffrn_reflns_limit_l_max 20
_diffrn_reflns_limit_l_min -20
_diffrn_reflns_number 13480
_diffrn_reflns_point_group_measured_fraction_full 0.963
_diffrn_reflns_point_group_measured_fraction_max 0.976
_diffrn_reflns_theta_full 67.679
_diffrn_reflns_theta_max 66.789
_diffrn_reflns_theta_min 5.043
_diffrn_source 'micro-focus rotating anode'
_diffrn_standards_number 0
_exptl_absorpt_coefficient_mu 0.802
_exptl_absorpt_correction_T_max 0.7528
_exptl_absorpt_correction_T_min 0.3867
_exptl_absorpt_correction_type multi-scan
_exptl_absorpt_process_details
'SADABS-2014/5 (Bruker,2014/5) was used for absorption correction. wR2(int) was 0.1359 before and 0.0850 after correction. The Ratio of minimum to maximum transmission is 0.5137. The \l/2 correction factor is Not present.'
_exptl_crystal_colour 'clear colourless'
_exptl_crystal_colour_lustre clear
_exptl_crystal_colour_primary colourless
_exptl_crystal_density_diffrn 1.392
_exptl_crystal_description plate
_exptl_crystal_F_000 484
_exptl_crystal_size_max 0.576
_exptl_crystal_size_mid 0.422
_exptl_crystal_size_min 0.11
_refine_diff_density_max 0.291
_refine_diff_density_min -0.331
_refine_diff_density_rms 0.075
_refine_ls_extinction_method none
_refine_ls_goodness_of_fit_ref 1.027
_refine_ls_hydrogen_treatment constr
_refine_ls_matrix_type full
_refine_ls_number_parameters 307
_refine_ls_number_reflns 3827
_refine_ls_number_restraints 1
_refine_ls_restrained_S_all 1.027
_refine_ls_R_factor_all 0.0517
_refine_ls_R_factor_gt 0.0517
_refine_ls_shift/su_max 0.000
_refine_ls_shift/su_mean 0.000
_refine_ls_structure_factor_coef Fsqd
_refine_ls_weighting_details 'w=1/[\s^2^(Fo^2^)+(0.1120P)^2^+0.2043P] where P=(Fo^2^+2Fc^2^)/3'
_refine_ls_weighting_scheme calc
_refine_ls_wR_factor_gt 0.1368
_refine_ls_wR_factor_ref 0.1368
_reflns_Friedel_coverage 0.845
_reflns_Friedel_fraction_full 0.950
_reflns_Friedel_fraction_max 0.963
_reflns_number_gt 3813
_reflns_number_total 3827
_reflns_threshold_expression 'I > 2\s(I)'
_cod_data_source_file c8ob01456f2.cif
_cod_data_source_block 44
_cod_depositor_comments 'Adding full bibliography for 7156327--7156329.cif.'
_cod_database_code 7156328
_shelxl_version_number 2013-4
_shelx_space_group_comment
;
The symmetry employed for this shelxl refinement is uniquely defined
by the following loop, which should always be used as a source of
symmetry information in preference to the above space-group names.
They are only intended as comments.
;
_olex2_refinement_description
;
1. Fixed Uiso
 At 1.2 times of:
  All C(H) groups, All C(H,H) groups
2.a Ternary CH refined with riding coordinates:
 C9(H9), C15(H15), C17(H17)
2.b Secondary CH2 refined with riding coordinates:
 C8(H8A,H8B), C16(H16A,H16B), C18(H18A,H18B), C19(H19A,H19B), C20(H20A,H20B)
2.c Aromatic/amide H refined with riding coordinates:
 C2(H2), C3(H3), C5(H5), C6(H6), C11(H11), C12(H12), C13(H13), C22(H22),
 C23(H23), C24(H24), C25(H25), C26(H26)
;
_olex2_submission_special_instructions 'No special instructions were received'

loop_
_space_group_symop_operation_xyz
'x, y, z'
'-x, y+1/2, -z'

loop_
_atom_site_label
_atom_site_type_symbol
_atom_site_fract_x
_atom_site_fract_y
_atom_site_fract_z
_atom_site_U_iso_or_equiv
_atom_site_adp_type
_atom_site_occupancy
_atom_site_site_symmetry_order
_atom_site_calc_flag
_atom_site_refinement_flags_posn
C1 C 1.2534(4) -0.0744(3) 0.93178(16) 0.0194(6) Uani 1 1 d .
C2 C 1.0625(4) -0.1027(4) 0.93405(16) 0.0216(6) Uani 1 1 d .
H2 H 1.0166 -0.2022 0.9442 0.026 Uiso 1 1 calc R
C3 C 0.9400(4) 0.0185(4) 0.92103(16) 0.0215(6) Uani 1 1 d .
H3 H 0.8084 0.0037 0.9240 0.026 Uiso 1 1 calc R
C4 C 1.0115(4) 0.1620(3) 0.90365(15) 0.0177(6) Uani 1 1 d .
C5 C 1.2037(4) 0.1887(3) 0.90469(16) 0.0204(6) Uani 1 1 d .
H5 H 1.2503 0.2881 0.8951 0.024 Uiso 1 1 calc R
C6 C 1.3275(4) 0.0689(4) 0.91984(17) 0.0211(6) Uani 1 1 d .
H6 H 1.4593 0.0853 0.9219 0.025 Uiso 1 1 calc R
C7 C 0.8733(4) 0.2863(3) 0.88478(16) 0.0186(6) Uani 1 1 d .
C8 C 0.8399(4) 0.5414(3) 0.83893(17) 0.0200(6) Uani 1 1 d .
H8A H 0.9159 0.6320 0.8533 0.024 Uiso 1 1 calc R
H8B H 0.7321 0.5368 0.8731 0.024 Uiso 1 1 calc R
C9 C 0.7672(4) 0.5582(3) 0.75594(16) 0.0175(6) Uani 1 1 d .
H9 H 0.8772 0.5564 0.7219 0.021 Uiso 1 1 calc R
C10 C 0.8110(4) 0.8344(3) 0.74868(15) 0.0174(6) Uani 1 1 d .
C11 C 0.7305(4) 0.9846(3) 0.74916(16) 0.0187(6) Uani 1 1 d .
H11 H 0.8106 1.0708 0.7457 0.022 Uiso 1 1 calc R
C12 C 0.5432(4) 1.0065(3) 0.75438(16) 0.0200(6) Uani 1 1 d .
H12 H 0.4945 1.1073 0.7568 0.024 Uiso 1 1 calc R
C13 C 0.4200(4) 0.8806(3) 0.75624(16) 0.0179(6) Uani 1 1 d .
H13 H 0.2887 0.8964 0.7596 0.021 Uiso 1 1 calc R
C14 C 0.4904(4) 0.7364(3) 0.75316(15) 0.0165(6) Uani 1 1 d .
C15 C 0.3585(4) 0.6017(3) 0.74154(16) 0.0176(6) Uani 1 1 d .
H15 H 0.2388 0.6215 0.7681 0.021 Uiso 1 1 calc R
C16 C 0.4449(4) 0.4531(3) 0.77038(16) 0.0196(6) Uani 1 1 d .
H16A H 0.3598 0.3664 0.7586 0.023 Uiso 1 1 calc R
H16B H 0.4676 0.4576 0.8263 0.023 Uiso 1 1 calc R
C17 C 0.6298(4) 0.4331(3) 0.72985(16) 0.0186(6) Uani 1 1 d .
H17 H 0.6846 0.3322 0.7450 0.022 Uiso 1 1 calc R
C18 C 0.5947(4) 0.4327(3) 0.64339(16) 0.0212(6) Uani 1 1 d .
H18A H 0.7163 0.4248 0.6179 0.025 Uiso 1 1 calc R
H18B H 0.5188 0.3421 0.6289 0.025 Uiso 1 1 calc R
C19 C 0.3183(4) 0.5881(3) 0.65520(16) 0.0199(6) Uani 1 1 d .
H19A H 0.2368 0.4988 0.6444 0.024 Uiso 1 1 calc R
H19B H 0.2527 0.6807 0.6362 0.024 Uiso 1 1 calc R
C20 C 0.4748(4) 0.5759(4) 0.53421(16) 0.0235(6) Uani 1 1 d .
H20A H 0.3863 0.6588 0.5199 0.028 Uiso 1 1 calc R
H20B H 0.4196 0.4785 0.5158 0.028 Uiso 1 1 calc R
C21 C 0.6590(4) 0.6026(3) 0.49535(16) 0.0211(6) Uani 1 1 d .
C22 C 0.6960(4) 0.5284(3) 0.42779(17) 0.0226(6) Uani 1 1 d .
H22 H 0.6071 0.4583 0.4067 0.027 Uiso 1 1 calc R
C23 C 0.8632(4) 0.5557(4) 0.39026(18) 0.0274(7) Uani 1 1 d .
H23 H 0.8877 0.5039 0.3440 0.033 Uiso 1 1 calc R
C24 C 0.9929(5) 0.6583(4) 0.42065(19) 0.0280(7) Uani 1 1 d .
H24 H 1.1066 0.6768 0.3954 0.034 Uiso 1 1 calc R
C25 C 0.9564(4) 0.7337(4) 0.48785(19) 0.0283(7) Uani 1 1 d .
H25 H 1.0446 0.8050 0.5084 0.034 Uiso 1 1 calc R
C26 C 0.7906(4) 0.7054(4) 0.52546(17) 0.0259(7) Uani 1 1 d .
H26 H 0.7671 0.7565 0.5719 0.031 Uiso 1 1 calc R
N1 N 1.3829(4) -0.2062(3) 0.93820(14) 0.0230(5) Uani 1 1 d .
N2 N 0.6814(3) 0.7125(2) 0.75199(13) 0.0154(5) Uani 1 1 d .
N3 N 0.4971(3) 0.5703(3) 0.61692(13) 0.0188(5) Uani 1 1 d .
O1 O 1.5514(3) -0.1807(3) 0.94649(13) 0.0306(5) Uani 1 1 d .
O2 O 1.3147(3) -0.3349(2) 0.93360(14) 0.0299(5) Uani 1 1 d .
O3 O 0.7086(3) 0.2795(2) 0.89948(12) 0.0231(5) Uani 1 1 d .
O4 O 0.9533(3) 0.4049(2) 0.84922(11) 0.0203(5) Uani 1 1 d .
O5 O 0.9803(3) 0.8062(2) 0.74608(12) 0.0229(5) Uani 1 1 d .

loop_
_atom_site_aniso_label
_atom_site_aniso_U_11
_atom_site_aniso_U_22
_atom_site_aniso_U_33
_atom_site_aniso_U_23
_atom_site_aniso_U_13
_atom_site_aniso_U_12
C1 0.0216(14) 0.0172(14) 0.0195(13) 0.0003(11) 0.0025(11) 0.0051(11)
C2 0.0259(15) 0.0186(14) 0.0203(13) 0.0017(11) 0.0000(11) -0.0017(12)
C3 0.0168(13) 0.0244(15) 0.0231(14) 0.0025(11) -0.0002(10) -0.0024(12)
C4 0.0168(13) 0.0188(14) 0.0176(12) 0.0019(11) 0.0011(10) 0.0028(11)
C5 0.0188(14) 0.0201(14) 0.0225(13) 0.0017(11) 0.0039(11) -0.0017(11)
C6 0.0173(14) 0.0222(14) 0.0238(13) 0.0014(12) 0.0034(11) 0.0025(11)
C7 0.0167(13) 0.0203(14) 0.0190(13) 0.0015(11) 0.0016(10) 0.0001(11)
C8 0.0189(13) 0.0151(14) 0.0259(14) 0.0014(11) 0.0003(11) 0.0047(10)
C9 0.0133(12) 0.0146(13) 0.0247(14) 0.0014(11) 0.0020(10) 0.0038(10)
C10 0.0146(13) 0.0163(13) 0.0215(13) 0.0029(10) 0.0028(10) -0.0022(10)
C11 0.0166(13) 0.0160(13) 0.0237(13) 0.0004(11) 0.0026(10) -0.0017(10)
C12 0.0200(13) 0.0171(13) 0.0231(14) 0.0016(11) 0.0027(10) 0.0005(11)
C13 0.0121(13) 0.0214(15) 0.0204(12) -0.0002(11) 0.0027(10) 0.0020(11)
C14 0.0135(13) 0.0186(14) 0.0175(12) 0.0008(11) 0.0024(10) -0.0001(11)
C15 0.0107(12) 0.0174(14) 0.0247(14) 0.0006(11) 0.0039(10) -0.0014(11)
C16 0.0163(13) 0.0167(13) 0.0258(13) 0.0012(11) 0.0031(11) -0.0019(11)
C17 0.0148(13) 0.0139(13) 0.0271(14) 0.0000(11) 0.0018(10) 0.0006(10)
C18 0.0176(13) 0.0189(15) 0.0272(15) -0.0028(11) 0.0028(11) 0.0032(11)
C19 0.0128(13) 0.0212(13) 0.0257(14) -0.0022(11) 0.0011(11) 0.0006(10)
C20 0.0185(14) 0.0294(15) 0.0224(14) -0.0021(12) -0.0011(11) 0.0003(12)
C21 0.0178(14) 0.0233(15) 0.0221(13) 0.0035(12) -0.0021(10) 0.0029(11)
C22 0.0234(14) 0.0217(14) 0.0225(14) -0.0023(11) -0.0022(11) -0.0013(11)
C23 0.0268(15) 0.0306(17) 0.0250(14) -0.0035(12) 0.0061(12) -0.0002(13)
C24 0.0224(14) 0.0336(18) 0.0281(15) 0.0005(13) 0.0028(12) -0.0035(13)
C25 0.0240(15) 0.0308(15) 0.0300(16) -0.0033(13) -0.0023(12) -0.0046(13)
C26 0.0260(15) 0.0269(16) 0.0246(14) -0.0063(12) -0.0010(12) -0.0009(12)
N1 0.0260(13) 0.0199(13) 0.0233(12) 0.0035(10) 0.0049(10) 0.0056(11)
N2 0.0106(11) 0.0146(12) 0.0212(12) 0.0006(9) 0.0027(9) 0.0007(9)
N3 0.0144(11) 0.0207(11) 0.0214(12) -0.0004(9) 0.0023(9) 0.0032(9)
O1 0.0186(10) 0.0329(13) 0.0405(12) 0.0057(10) 0.0019(9) 0.0065(9)
O2 0.0373(13) 0.0194(11) 0.0332(12) -0.0004(9) 0.0038(10) 0.0024(9)
O3 0.0154(10) 0.0266(11) 0.0275(10) 0.0047(9) 0.0025(8) 0.0011(8)
O4 0.0153(9) 0.0177(9) 0.0280(10) 0.0055(8) 0.0016(8) 0.0031(8)
O5 0.0102(9) 0.0221(11) 0.0366(11) 0.0045(9) 0.0022(7) 0.0000(8)

loop_
_atom_type_symbol
_atom_type_description
_atom_type_scat_dispersion_real
_atom_type_scat_dispersion_imag
_atom_type_scat_source
C C 0.0181 0.0091 'International Tables Vol C Tables 4.2.6.8 and 6.1.1.4'
H H 0.0000 0.0000 'International Tables Vol C Tables 4.2.6.8 and 6.1.1.4'
N N 0.0311 0.0180 'International Tables Vol C Tables 4.2.6.8 and 6.1.1.4'
O O 0.0492 0.0322 'International Tables Vol C Tables 4.2.6.8 and 6.1.1.4'

loop_
_geom_angle_atom_site_label_1
_geom_angle_atom_site_label_2
_geom_angle_atom_site_label_3
_geom_angle
C2 C1 N1 118.0(3)
C6 C1 C2 123.2(3)
C6 C1 N1 118.7(3)
C1 C2 H2 120.9
C1 C2 C3 118.1(3)
C3 C2 H2 120.9
C2 C3 H3 120.2
C2 C3 C4 119.5(3)
C4 C3 H3 120.2
C3 C4 C7 117.5(2)
C5 C4 C3 121.0(3)
C5 C4 C7 121.5(3)
C4 C5 H5 120.1
C4 C5 C6 119.7(3)
C6 C5 H5 120.1
C1 C6 C5 118.1(3)
C1 C6 H6 121.0
C5 C6 H6 121.0
O3 C7 C4 123.5(3)
O3 C7 O4 124.3(3)
O4 C7 C4 112.2(2)
H8A C8 H8B 108.0
C9 C8 H8A 109.3
C9 C8 H8B 109.3
O4 C8 H8A 109.3
O4 C8 H8B 109.3
O4 C8 C9 111.6(2)
C8 C9 H9 108.4
C17 C9 C8 114.2(2)
C17 C9 H9 108.4
N2 C9 C8 105.0(2)
N2 C9 H9 108.4
N2 C9 C17 112.2(2)
N2 C10 C11 115.5(2)
O5 C10 C11 125.1(2)
O5 C10 N2 119.4(2)
C10 C11 H11 119.1
C12 C11 C10 121.7(3)
C12 C11 H11 119.1
C11 C12 H12 119.8
C11 C12 C13 120.4(3)
C13 C12 H12 119.8
C12 C13 H13 120.2
C14 C13 C12 119.6(2)
C14 C13 H13 120.2
C13 C14 C15 119.9(2)
C13 C14 N2 120.5(2)
N2 C14 C15 119.2(2)
C14 C15 H15 109.7
C14 C15 C16 112.2(2)
C14 C15 C19 106.8(2)
C16 C15 H15 109.7
C16 C15 C19 108.8(2)
C19 C15 H15 109.7
C15 C16 H16A 110.4
C15 C16 H16B 110.4
C15 C16 C17 106.9(2)
H16A C16 H16B 108.6
C17 C16 H16A 110.4
C17 C16 H16B 110.4
C9 C17 H17 108.2
C16 C17 C9 109.4(2)
C16 C17 H17 108.2
C16 C17 C18 110.1(2)
C18 C17 C9 112.5(2)
C18 C17 H17 108.2
C17 C18 H18A 109.2
C17 C18 H18B 109.2
H18A C18 H18B 107.9
N3 C18 C17 112.0(2)
N3 C18 H18A 109.2
N3 C18 H18B 109.2
C15 C19 H19A 110.0
C15 C19 H19B 110.0
H19A C19 H19B 108.3
N3 C19 C15 108.7(2)
N3 C19 H19A 110.0
N3 C19 H19B 110.0
H20A C20 H20B 107.8
C21 C20 H20A 109.1
C21 C20 H20B 109.1
N3 C20 H20A 109.1
N3 C20 H20B 109.1
N3 C20 C21 112.5(2)
C22 C21 C20 120.1(3)
C22 C21 C26 119.0(3)
C26 C21 C20 120.8(3)
C21 C22 H22 119.7
C21 C22 C23 120.6(3)
C23 C22 H22 119.7
C22 C23 H23 120.1
C24 C23 C22 119.9(3)
C24 C23 H23 120.1
C23 C24 H24 120.1
C25 C24 C23 119.9(3)
C25 C24 H24 120.1
C24 C25 H25 119.9
C24 C25 C26 120.2(3)
C26 C25 H25 119.9
C21 C26 C25 120.5(3)
C21 C26 H26 119.8
C25 C26 H26 119.8
O1 N1 C1 118.2(2)
O1 N1 O2 124.0(2)
O2 N1 C1 117.8(2)
C10 N2 C9 114.9(2)
C14 N2 C9 123.0(2)
C14 N2 C10 122.1(2)
C18 N3 C19 110.8(2)
C20 N3 C18 112.4(2)
C20 N3 C19 112.4(2)
C7 O4 C8 116.8(2)

loop_
_geom_bond_atom_site_label_1
_geom_bond_atom_site_label_2
_geom_bond_distance
C1 C2 1.386(4)
C1 C6 1.381(4)
C1 N1 1.481(4)
C2 H2 0.9500
C2 C3 1.390(4)
C3 H3 0.9500
C3 C4 1.394(4)
C4 C5 1.390(4)
C4 C7 1.499(4)
C5 H5 0.9500
C5 C6 1.392(4)
C6 H6 0.9500
C7 O3 1.212(3)
C7 O4 1.348(4)
C8 H8A 0.9900
C8 H8B 0.9900
C8 C9 1.538(4)
C8 O4 1.452(3)
C9 H9 1.0000
C9 C17 1.531(4)
C9 N2 1.485(3)
C10 C11 1.436(4)
C10 N2 1.415(3)
C10 O5 1.235(3)
C11 H11 0.9500
C11 C12 1.355(4)
C12 H12 0.9500
C12 C13 1.412(4)
C13 H13 0.9500
C13 C14 1.362(4)
C14 C15 1.520(4)
C14 N2 1.379(3)
C15 H15 1.0000
C15 C16 1.521(4)
C15 C19 1.538(4)
C16 H16A 0.9900
C16 H16B 0.9900
C16 C17 1.527(4)
C17 H17 1.0000
C17 C18 1.530(4)
C18 H18A 0.9900
C18 H18B 0.9900
C18 N3 1.461(3)
C19 H19A 0.9900
C19 H19B 0.9900
C19 N3 1.467(3)
C20 H20A 0.9900
C20 H20B 0.9900
C20 C21 1.517(4)
C20 N3 1.456(4)
C21 C22 1.384(4)
C21 C26 1.393(4)
C22 H22 0.9500
C22 C23 1.400(4)
C23 H23 0.9500
C23 C24 1.385(5)
C24 H24 0.9500
C24 C25 1.383(5)
C25 H25 0.9500
C25 C26 1.393(5)
C26 H26 0.9500
N1 O1 1.227(3)
N1 O2 1.231(4)

loop_
_geom_torsion_atom_site_label_1
_geom_torsion_atom_site_label_2
_geom_torsion_atom_site_label_3
_geom_torsion_atom_site_label_4
_geom_torsion
C1 C2 C3 C4 2.2(4)
C2 C1 C6 C5 -4.1(4)
C2 C1 N1 O1 -170.4(2)
C2 C1 N1 O2 10.8(4)
C2 C3 C4 C5 -4.8(4)
C2 C3 C4 C7 175.8(2)
C3 C4 C5 C6 3.0(4)
C3 C4 C7 O3 16.6(4)
C3 C4 C7 O4 -162.9(2)
C4 C5 C6 C1 1.4(4)
C4 C7 O4 C8 -170.7(2)
C5 C4 C7 O3 -162.7(3)
C5 C4 C7 O4 17.8(4)
C6 C1 C2 C3 2.3(4)
C6 C1 N1 O1 13.0(4)
C6 C1 N1 O2 -165.9(3)
C7 C4 C5 C6 -177.7(2)
C8 C9 C17 C16 70.0(3)
C8 C9 C17 C18 -167.3(2)
C8 C9 N2 C10 76.8(3)
C8 C9 N2 C14 -101.8(3)
C9 C8 O4 C7 -104.7(3)
C9 C17 C18 N3 -66.2(3)
C10 C11 C12 C13 -2.7(4)
C11 C10 N2 C9 -176.6(2)
C11 C10 N2 C14 2.0(4)
C11 C12 C13 C14 0.3(4)
C12 C13 C14 C15 -169.6(3)
C12 C13 C14 N2 3.2(4)
C13 C14 C15 C16 -157.1(3)
C13 C14 C15 C19 83.7(3)
C13 C14 N2 C9 174.1(2)
C13 C14 N2 C10 -4.4(4)
C14 C15 C16 C17 -55.8(3)
C14 C15 C19 N3 57.2(3)
C15 C14 N2 C9 -13.1(4)
C15 C14 N2 C10 168.4(2)
C15 C16 C17 C9 66.4(3)
C15 C16 C17 C18 -57.7(3)
C15 C19 N3 C18 60.5(3)
C15 C19 N3 C20 -172.7(2)
C16 C15 C19 N3 -64.1(3)
C16 C17 C18 N3 56.1(3)
C17 C9 N2 C10 -158.6(2)
C17 C9 N2 C14 22.8(4)
C17 C18 N3 C19 -57.3(3)
C17 C18 N3 C20 176.0(2)
C19 C15 C16 C17 62.1(3)
C20 C21 C22 C23 178.1(3)
C20 C21 C26 C25 -177.5(3)
C21 C20 N3 C18 -70.4(3)
C21 C20 N3 C19 163.8(3)
C21 C22 C23 C24 -0.3(5)
C22 C21 C26 C25 0.4(5)
C22 C23 C24 C25 -0.2(5)
C23 C24 C25 C26 0.7(5)
C24 C25 C26 C21 -0.8(5)
C26 C21 C22 C23 0.2(4)
N1 C1 C2 C3 -174.2(2)
N1 C1 C6 C5 172.3(2)
N2 C9 C17 C16 -49.3(3)
N2 C9 C17 C18 73.4(3)
N2 C10 C11 C12 1.6(4)
N2 C14 C15 C16 30.0(3)
N2 C14 C15 C19 -89.1(3)
N3 C20 C21 C22 141.8(3)
N3 C20 C21 C26 -40.4(4)
O3 C7 O4 C8 9.9(4)
O4 C8 C9 C17 65.4(3)
O4 C8 C9 N2 -171.3(2)
O5 C10 C11 C12 -178.0(3)
O5 C10 N2 C9 3.0(3)
O5 C10 N2 C14 -178.4(3)
